data_2208162
loop_
_publ_author_name
'Qi-Wei Zhang'
'Yi-Hang Wen'

_publ_section_title
;
 Tetraaquabis[2-(4-pyridyl)ethanesulfonato-\k<i>N</i>]copper(II)
;
_journal_coeditor_code SG6054
_journal_issue 2
_journal_name_full 'Acta Crystallographica Section E'
_journal_page_first m306
_journal_page_last m308
_journal_paper_doi 10.1107/S1600536806001309
_journal_volume 62
_journal_year 2006
_chemical_formula_iupac '[Cu (C7 H8 O3 S)2 (H2 O)4]'
_chemical_formula_moiety 'C14 H24 Cu N2 O10 S2'
_chemical_formula_sum 'C14 H24 Cu N2 O10 S2'
_chemical_formula_weight 508.04
_chemical_name_systematic
;
Tetraaquabis[2-(4-pyridyl)ethanesulfonato-\kN]copper(II)
;
_space_group_IT_number 14
_symmetry_cell_setting monoclinic
_symmetry_space_group_name_Hall '-P 2ybc'
_symmetry_space_group_name_H-M 'P 1 21/c 1'
_atom_sites_solution_hydrogens geom
_atom_sites_solution_primary direct
_atom_sites_solution_secondary difmap
_audit_creation_method SHELXL-97
_cell_angle_alpha 90.00
_cell_angle_beta 93.402(2)
_cell_angle_gamma 90.00
_cell_formula_units_Z 2
_cell_length_a 9.0089(11)
_cell_length_b 8.7859(11)
_cell_length_c 12.7866(16)
_cell_measurement_reflns_used 2454
_cell_measurement_temperature 130.00
_cell_measurement_theta_max 25.02
_cell_measurement_theta_min 2.26
_cell_volume 1010.3(2)
_computing_cell_refinement 'SAINT (Siemens,1994)'
_computing_data_collection 'SMART (Siemens, 1996)'
_computing_data_reduction 'XPREP in SHELXTL (Siemens, 1994)'
_computing_molecular_graphics SHELXTL
_computing_publication_material SHELXTL
_computing_structure_refinement SHELXTL
_computing_structure_solution SHELXTL
_diffrn_ambient_temperature 130.00
_diffrn_measured_fraction_theta_full 0.960
_diffrn_measured_fraction_theta_max 0.960
_diffrn_measurement_device_type 'Bruker SMART CCD area-detector'
_diffrn_measurement_method '\f and \w'
_diffrn_radiation_monochromator graphite
_diffrn_radiation_source 'fine-focus sealed tube'
_diffrn_radiation_type MoK\a
_diffrn_radiation_wavelength 0.71073
_diffrn_reflns_av_R_equivalents 0.0314
_diffrn_reflns_av_sigmaI/netI 0.0316
_diffrn_reflns_limit_h_max 10
_diffrn_reflns_limit_h_min -10
_diffrn_reflns_limit_k_max 10
_diffrn_reflns_limit_k_min -7
_diffrn_reflns_limit_l_max 15
_diffrn_reflns_limit_l_min -7
_diffrn_reflns_number 2781
_diffrn_reflns_theta_full 25.02
_diffrn_reflns_theta_max 25.02
_diffrn_reflns_theta_min 2.26
_exptl_absorpt_coefficient_mu 1.343
_exptl_absorpt_correction_T_max 0.874
_exptl_absorpt_correction_T_min 0.732
_exptl_absorpt_correction_type multi-scan
_exptl_absorpt_process_details '(SADABS; Sheldrick, 1996)'
_exptl_crystal_colour blue
_exptl_crystal_density_diffrn 1.670
_exptl_crystal_density_method 'not measured'
_exptl_crystal_description prism
_exptl_crystal_F_000 526
_exptl_crystal_size_max .30
_exptl_crystal_size_mid .20
_exptl_crystal_size_min .10
_refine_diff_density_max 0.607
_refine_diff_density_min -0.688
_refine_ls_extinction_coef 0.054(4)
_refine_ls_extinction_expression Fc^*^=kFc[1+0.001xFc^2^\l^3^/sin(2\q)]^-1/4^
_refine_ls_extinction_method SHELXTL
_refine_ls_goodness_of_fit_ref 1.062
_refine_ls_hydrogen_treatment constr
_refine_ls_matrix_type full
_refine_ls_number_parameters 134
_refine_ls_number_reflns 1713
_refine_ls_number_restraints 0
_refine_ls_restrained_S_all 1.062
_refine_ls_R_factor_gt 0.0550
_refine_ls_shift/su_max 0.000
_refine_ls_shift/su_mean 0.000
_refine_ls_structure_factor_coef Fsqd
_refine_ls_weighting_details 'calc w=1/[\s^2^(Fo^2^)+(0.0629P)^2^+4.7962P] where P=(Fo^2^+2Fc^2^)/3'
_refine_ls_weighting_scheme calc
_refine_ls_wR_factor_gt 0.1393
_refine_ls_wR_factor_ref 0.1409
_reflns_number_gt 1683
_reflns_number_total 1713
_reflns_threshold_expression I>2\s(I)
_cod_data_source_file sg6054.cif
_cod_data_source_block I
_cod_original_sg_symbol_H-M 'P 21/c'
_cod_database_code 2208162
_cod_database_fobs_code 2208162

loop_
_symmetry_equiv_pos_as_xyz
'x, y, z'
'-x, y+1/2, -z+1/2'
'-x, -y, -z'
'x, -y-1/2, z-1/2'

loop_
_atom_site_label
_atom_site_fract_x
_atom_site_fract_y
_atom_site_fract_z
_atom_site_U_iso_or_equiv
_atom_site_adp_type
_atom_site_calc_flag
_atom_site_refinement_flags
_atom_site_occupancy
_atom_site_type_symbol
Cu1 0.5000 0.5000 0.0000 0.0224(3) Uani d S 1 Cu
S1 -0.25125(13) 0.44924(14) 0.40869(9) 0.0292(4) Uani d . 1 S
O1 -0.3247(5) 0.5909(5) 0.4324(4) 0.0658(14) Uani d . 1 O
O1W 0.6756(4) 0.3647(4) 0.1164(3) 0.0389(9) Uani d . 1 O
H1WA 0.7151 0.2969 0.0838 0.047 Uiso d R 1 H
H1WB 0.6738 0.3353 0.1768 0.047 Uiso d R 1 H
O2 -0.1917(4) 0.3678(5) 0.5009(3) 0.0457(10) Uani d . 1 O
O2W 0.4388(3) 0.3003(4) -0.0648(3) 0.0301(8) Uani d . 1 O
H2WA 0.4013 0.2396 -0.0272 0.036 Uiso d R 1 H
H2WB 0.5079 0.2574 -0.0907 0.036 Uiso d R 1 H
O3 -0.3447(4) 0.3516(4) 0.3397(3) 0.0334(8) Uani d . 1 O
N1 0.3374(4) 0.4778(4) 0.0987(3) 0.0226(8) Uani d . 1 N
C1 0.3619(5) 0.4902(5) 0.2025(4) 0.0256(10) Uani d . 1 C
H1 0.4547 0.5237 0.2288 0.031 Uiso calc R 1 H
C2 0.2563(5) 0.4558(6) 0.2726(4) 0.0300(11) Uani d . 1 C
H2 0.2784 0.4646 0.3443 0.036 Uiso calc R 1 H
C3 0.1150(5) 0.4073(5) 0.2344(4) 0.0281(10) Uani d . 1 C
C4 0.0874(5) 0.4013(6) 0.1267(4) 0.0289(10) Uani d . 1 C
H4 -0.0065 0.3748 0.0983 0.035 Uiso calc R 1 H
C5 0.2002(5) 0.4351(5) 0.0617(4) 0.0271(10) Uani d . 1 C
H5 0.1808 0.4280 -0.0104 0.032 Uiso calc R 1 H
C6 -0.0038(5) 0.3635(6) 0.3089(4) 0.0336(12) Uani d . 1 C
H6A -0.0672 0.2850 0.2768 0.040 Uiso calc R 1 H
H6B 0.0433 0.3224 0.3730 0.040 Uiso calc R 1 H
C7 -0.0977(5) 0.5005(5) 0.3346(4) 0.0293(11) Uani d . 1 C
H7A -0.1343 0.5490 0.2700 0.035 Uiso calc R 1 H
H7B -0.0361 0.5735 0.3741 0.035 Uiso calc R 1 H

loop_
_atom_site_aniso_label
_atom_site_aniso_U_11
_atom_site_aniso_U_22
_atom_site_aniso_U_33
_atom_site_aniso_U_12
_atom_site_aniso_U_13
_atom_site_aniso_U_23
Cu1 0.0202(4) 0.0233(5) 0.0250(5) -0.0027(3) 0.0111(3) -0.0020(3)
S1 0.0293(6) 0.0296(7) 0.0307(6) -0.0061(5) 0.0173(5) -0.0052(5)
O1 0.070(3) 0.036(2) 0.098(4) 0.004(2) 0.058(3) -0.015(2)
O1W 0.048(2) 0.042(2) 0.0273(18) 0.0101(17) 0.0081(15) 0.0049(16)
O2 0.043(2) 0.069(3) 0.0261(18) -0.020(2) 0.0082(15) 0.0087(18)
O2W 0.0287(16) 0.0265(17) 0.0368(18) -0.0013(14) 0.0173(14) -0.0016(14)
O3 0.0278(17) 0.044(2) 0.0292(17) -0.0105(15) 0.0093(13) 0.0007(15)
N1 0.0173(17) 0.024(2) 0.027(2) 0.0001(14) 0.0076(15) 0.0021(15)
C1 0.019(2) 0.030(3) 0.029(2) 0.0008(18) 0.0050(18) -0.0042(19)
C2 0.033(2) 0.034(3) 0.024(2) 0.001(2) 0.0094(19) 0.001(2)
C3 0.026(2) 0.021(2) 0.039(3) 0.0057(19) 0.0181(19) 0.006(2)
C4 0.018(2) 0.031(3) 0.038(3) 0.0010(19) 0.0080(18) 0.004(2)
C5 0.029(2) 0.025(2) 0.027(2) 0.0027(19) 0.0050(19) 0.0023(19)
C6 0.031(2) 0.030(3) 0.042(3) 0.004(2) 0.019(2) 0.011(2)
C7 0.029(2) 0.023(2) 0.038(3) -0.0069(19) 0.018(2) 0.0010(19)

loop_
_atom_type_symbol
_atom_type_description
_atom_type_scat_dispersion_real
_atom_type_scat_dispersion_imag
_atom_type_scat_source
C C 0.0033 0.0016 'International Tables Vol C Tables 4.2.6.8 and 6.1.1.4'
H H 0.0000 0.0000 'International Tables Vol C Tables 4.2.6.8 and 6.1.1.4'
Cu Cu 0.3201 1.2651 'International Tables Vol C Tables 4.2.6.8 and 6.1.1.4'
N N 0.0061 0.0033 'International Tables Vol C Tables 4.2.6.8 and 6.1.1.4'
O O 0.0106 0.0060 'International Tables Vol C Tables 4.2.6.8 and 6.1.1.4'
S S 0.1246 0.1234 'International Tables Vol C Tables 4.2.6.8 and 6.1.1.4'

loop_
_geom_angle_atom_site_label_1
_geom_angle_atom_site_label_2
_geom_angle_atom_site_label_3
_geom_angle_site_symmetry_1
_geom_angle_site_symmetry_3
_geom_angle
_geom_angle_publ_flag
N1 Cu1 N1 . 3_665 180.0(2) ?
N1 Cu1 O2W . 3_665 91.04(14) ?
N1 Cu1 O2W 3_665 3_665 88.96(14) ?
N1 Cu1 O2W . . 88.96(14) yes
N1 Cu1 O2W 3_665 . 91.04(14) ?
O2W Cu1 O2W 3_665 . 180.00(17) ?
N1 Cu1 O1W . 3_665 87.67(14) ?
N1 Cu1 O1W 3_665 3_665 92.33(14) ?
O2W Cu1 O1W 3_665 3_665 88.74(13) ?
O2W Cu1 O1W . 3_665 91.26(13) ?
N1 Cu1 O1W . . 92.33(14) yes
N1 Cu1 O1W 3_665 . 87.67(14) ?
O2W Cu1 O1W 3_665 . 91.26(13) ?
O2W Cu1 O1W . . 88.74(13) yes
O1W Cu1 O1W 3_665 . 180.00(16) ?
O1 S1 O2 . . 113.8(3) ?
O1 S1 O3 . . 112.1(3) ?
O2 S1 O3 . . 111.8(2) ?
O1 S1 C7 . . 105.8(2) ?
O2 S1 C7 . . 107.2(2) ?
O3 S1 C7 . . 105.4(2) ?
Cu1 O1W H1WA . . 109.4 ?
Cu1 O1W H1WB . . 133.6 ?
H1WA O1W H1WB . . 106.5 ?
Cu1 O2W H2WA . . 116.6 ?
Cu1 O2W H2WB . . 112.1 ?
H2WA O2W H2WB . . 107.1 ?
C1 N1 C5 . . 117.6(4) ?
C1 N1 Cu1 . . 122.3(3) ?
C5 N1 Cu1 . . 119.7(3) ?
N1 C1 C2 . . 123.2(4) ?
N1 C1 H1 . . 118.4 ?
C2 C1 H1 . . 118.4 ?
C1 C2 C3 . . 119.2(4) ?
C1 C2 H2 . . 120.4 ?
C3 C2 H2 . . 120.4 ?
C4 C3 C2 . . 117.6(4) ?
C4 C3 C6 . . 121.3(4) ?
C2 C3 C6 . . 121.1(4) ?
C5 C4 C3 . . 119.6(4) ?
C5 C4 H4 . . 120.2 ?
C3 C4 H4 . . 120.2 ?
N1 C5 C4 . . 122.7(4) ?
N1 C5 H5 . . 118.7 ?
C4 C5 H5 . . 118.7 ?
C7 C6 C3 . . 110.8(4) ?
C7 C6 H6A . . 109.5 ?
C3 C6 H6A . . 109.5 ?
C7 C6 H6B . . 109.5 ?
C3 C6 H6B . . 109.5 ?
H6A C6 H6B . . 108.1 ?
C6 C7 S1 . . 112.0(3) ?
C6 C7 H7A . . 109.2 ?
S1 C7 H7A . . 109.2 ?
C6 C7 H7B . . 109.2 ?
S1 C7 H7B . . 109.2 ?
H7A C7 H7B . . 107.9 ?

loop_
_geom_bond_atom_site_label_1
_geom_bond_atom_site_label_2
_geom_bond_site_symmetry_2
_geom_bond_distance
_geom_bond_publ_flag
Cu1 N1 . 1.999(4) yes
Cu1 N1 3_665 1.999(4) ?
Cu1 O2W 3_665 2.004(3) ?
Cu1 O2W . 2.004(3) yes
Cu1 O1W 3_665 2.419(3) ?
Cu1 O1W . 2.419(3) yes
S1 O1 . 1.450(4) ?
S1 O2 . 1.455(4) ?
S1 O3 . 1.460(4) ?
S1 C7 . 1.780(4) ?
O1W H1WA . 0.8200 ?
O1W H1WB . 0.8152 ?
O2W H2WA . 0.8058 ?
O2W H2WB . 0.8143 ?
N1 C1 . 1.338(6) ?
N1 C5 . 1.351(6) ?
C1 C2 . 1.379(6) ?
C1 H1 . 0.9300 ?
C2 C3 . 1.402(7) ?
C2 H2 . 0.9300 ?
C3 C4 . 1.387(7) ?
C3 C6 . 1.524(6) ?
C4 C5 . 1.382(6) ?
C4 H4 . 0.9300 ?
C5 H5 . 0.9300 ?
C6 C7 . 1.518(7) ?
C6 H6A . 0.9700 ?
C6 H6B . 0.9700 ?
C7 H7A . 0.9700 ?
C7 H7B . 0.9700 ?

loop_
_geom_hbond_atom_site_label_D
_geom_hbond_atom_site_label_H
_geom_hbond_atom_site_label_A
_geom_hbond_site_symmetry_A
_geom_hbond_distance_DH
_geom_hbond_distance_HA
_geom_hbond_distance_DA
_geom_hbond_angle_DHA
O1W H1WA O2 4_665 0.82 2.01 2.827(5) 179
O1W H1WB O3 1_655 0.82 2.11 2.875(5) 157
O2W H2WA O1 2_545 0.81 1.94 2.742(5) 176
O2W H2WB O3 4_665 0.81 1.90 2.713(4) 175
